data_2013619
loop_
_publ_author_name
'Marek, Jarom\'ir'
'Tr\'avn\'i\<cek, Zden\<ek'
'Kopel, Pavel'

_publ_section_title
;Diaquabis(1,10-phenanthroline-\k^2^<i>N</i>,<i>N</i>')manganese(II)
 thiodiglycolate
 bis(1,10-phenanthroline-\k^2^<i>N</i>,<i>N</i>')(thiodiglycolato-\k^2^<i>O</i>,<i>O</i>')manganese(II)
 tridecahydrate
;
_journal_issue 11
_journal_name_full 'Acta Crystallographica Section C'
_journal_page_first m429
_journal_page_last m431
_journal_paper_doi 10.1107/S0108270103020249
_journal_volume 59
_journal_year 2003
_chemical_formula_iupac '[Mn (C12 H8 N2)2 (H2 O)2] [Mn (C12 H8 N2)2 (C4 H4 O4 S)] (C4 H4 O4 S), 13H2 O'
_chemical_formula_moiety 'C28 H20 Mn N4 O4 S, C24 H20 Mn N4 O2 2+, C4 H4 O4 S 2-, 10H2 O, 2H O, O'
_chemical_formula_sum 'C56 H66 Mn2 N8 O23 S2'
_chemical_formula_weight 1393.17
_chemical_name_systematic
;
Diaqua-bis(1,10-phenanthroline-N,N')manganese(II)]
[bis(1,10-phenanthroline-N,N')(thiodiglycolato-O,O')manganese(II)]
thiodiglycolate tridecahydrate
;
_space_group_IT_number 2
_symmetry_cell_setting triclinic
_symmetry_space_group_name_Hall '-P 1'
_symmetry_space_group_name_H-M 'P -1'
_atom_sites_solution_hydrogens difmap
_atom_sites_solution_primary direct
_atom_sites_solution_secondary difmap
_audit_creation_method SHELXL-97
_cell_angle_alpha 83.501(4)
_cell_angle_beta 66.004(5)
_cell_angle_gamma 61.981(5)
_cell_formula_units_Z 2
_cell_length_a 15.0347(7)
_cell_length_b 15.9870(7)
_cell_length_c 16.4562(8)
_cell_measurement_reflns_used 7031
_cell_measurement_temperature 120(2)
_cell_measurement_theta_max 56.52
_cell_measurement_theta_min 5.27
_cell_volume 3175.1(3)
_computing_cell_refinement 'CrysAlis RED (Oxford Diffraction)'
_computing_data_collection 'CrysAlis CCD (Oxford Diffraction)'
_computing_data_reduction 'CrysAlis RED (Oxford Diffraction)'
_computing_molecular_graphics 'ORTEPIII (Johnson & Burnett, 1996)'
_computing_publication_material
;
SHELXL97 (Sheldrick, 1997) and PARST (Nardelli, 1995)
;
_computing_structure_refinement 'SHELXL97 (Sheldrick, 1997)'
_computing_structure_solution 'SHELXS97 (Sheldrick, 1990)'
_diffrn_ambient_temperature 120(2)
_diffrn_detector_area_resol_mean 16.3
_diffrn_measured_fraction_theta_full 0.966
_diffrn_measured_fraction_theta_max 0.966
_diffrn_measurement_device_type 'Kuma KM4 + CCD'
_diffrn_measurement_method 'rotation method, \w--scan'
_diffrn_radiation_monochromator 'Enhance (Oxford Diffraction)'
_diffrn_radiation_source 'fine-focus sealed tube'
_diffrn_radiation_type MoK\a
_diffrn_radiation_wavelength 0.71073
_diffrn_reflns_av_R_equivalents 0.0317
_diffrn_reflns_av_sigmaI/netI 0.0312
_diffrn_reflns_limit_h_max 14
_diffrn_reflns_limit_h_min -17
_diffrn_reflns_limit_k_max 18
_diffrn_reflns_limit_k_min -19
_diffrn_reflns_limit_l_max 16
_diffrn_reflns_limit_l_min -19
_diffrn_reflns_number 16741
_diffrn_reflns_theta_full 25.00
_diffrn_reflns_theta_max 25.00
_diffrn_reflns_theta_min 3.46
_diffrn_standards_number 0
_exptl_absorpt_coefficient_mu 0.548
_exptl_absorpt_correction_type none
_exptl_crystal_colour yellow
_exptl_crystal_density_diffrn 1.457
_exptl_crystal_density_method 'not measured'
_exptl_crystal_description prism
_exptl_crystal_F_000 1448
_exptl_crystal_size_max 0.55
_exptl_crystal_size_mid 0.55
_exptl_crystal_size_min 0.40
_refine_diff_density_max 0.871
_refine_diff_density_min -0.731
_refine_ls_extinction_method none
_refine_ls_goodness_of_fit_ref 1.047
_refine_ls_hydrogen_treatment mixed
_refine_ls_matrix_type full
_refine_ls_number_parameters 901
_refine_ls_number_reflns 10803
_refine_ls_number_restraints 26
_refine_ls_restrained_S_all 1.048
_refine_ls_R_factor_all 0.0431
_refine_ls_R_factor_gt 0.0391
_refine_ls_shift/su_max 0.001
_refine_ls_shift/su_mean 0.000
_refine_ls_structure_factor_coef Fsqd
_refine_ls_weighting_details 'calc w=1/[\s^2^(Fo^2^)+(0.04P)^2^+4P] where P=(Fo^2^+2Fc^2^)/3'
_refine_ls_weighting_scheme calc
_refine_ls_wR_factor_gt 0.0962
_refine_ls_wR_factor_ref 0.0986
_reflns_number_gt 9798
_reflns_number_total 10803
_reflns_threshold_expression I>2\s(I)
_cod_data_source_file gg1182.cif
_cod_data_source_block I
_cod_database_code 2013619

loop_
_symmetry_equiv_pos_as_xyz
'x, y, z'
'-x, -y, -z'

loop_
_atom_site_label
_atom_site_fract_x
_atom_site_fract_y
_atom_site_fract_z
_atom_site_U_iso_or_equiv
_atom_site_adp_type
_atom_site_calc_flag
_atom_site_refinement_flags
_atom_site_occupancy
_atom_site_disorder_assembly
_atom_site_disorder_group
_atom_site_type_symbol
Mn1 0.18320(3) 0.06522(2) 0.24997(2) 0.01501(9) Uani d . 1 . . Mn
N1 0.17019(15) 0.02258(14) 0.38791(13) 0.0201(4) Uani d . 1 . . N
C2 0.18412(19) 0.06148(19) 0.44588(16) 0.0249(5) Uani d . 1 . . C
H2 0.1974 0.1149 0.4303 0.030 Uiso calc R 1 . . H
C3 0.1802(2) 0.0277(2) 0.52879(17) 0.0324(6) Uani d . 1 . . C
H3 0.1902 0.0580 0.5684 0.039 Uiso calc R 1 . . H
C4 0.1619(2) -0.0495(2) 0.55223(17) 0.0333(6) Uani d . 1 . . C
H4 0.1604 -0.0740 0.6079 0.040 Uiso calc R 1 . . H
C5 0.14539(19) -0.09216(18) 0.49332(16) 0.0269(6) Uani d . 1 . . C
C6 0.14888(18) -0.05261(17) 0.41172(16) 0.0203(5) Uani d . 1 . . C
C7 0.12875(18) -0.09247(16) 0.35075(16) 0.0200(5) Uani d . 1 . . C
C8 0.10445(19) -0.16903(17) 0.37386(18) 0.0270(6) Uani d . 1 . . C
C9 0.0843(2) -0.20464(18) 0.3125(2) 0.0326(6) Uani d . 1 . . C
H9 0.0673 -0.2561 0.3258 0.039 Uiso calc R 1 . . H
C10 0.0894(2) -0.16508(19) 0.2338(2) 0.0313(6) Uani d . 1 . . C
H10 0.0758 -0.1884 0.1919 0.038 Uiso calc R 1 . . H
C11 0.1150(2) -0.08946(18) 0.21590(18) 0.0254(5) Uani d . 1 . . C
H11 0.1192 -0.0628 0.1607 0.031 Uiso calc R 1 . . H
N12 0.13375(15) -0.05321(14) 0.27208(13) 0.0198(4) Uani d . 1 . . N
C13 0.1227(2) -0.1714(2) 0.51371(18) 0.0353(7) Uani d . 1 . . C
H13 0.1221 -0.1992 0.5680 0.042 Uiso calc R 1 . . H
C14 0.1022(2) -0.20724(19) 0.45705(19) 0.0349(7) Uani d . 1 . . C
H14 0.0859 -0.2590 0.4727 0.042 Uiso calc R 1 . . H
N15 0.36567(15) -0.04088(13) 0.18322(13) 0.0178(4) Uani d . 1 . . N
C16 0.4342(2) -0.08468(17) 0.22370(18) 0.0233(5) Uani d . 1 . . C
H16 0.4061 -0.0720 0.2866 0.028 Uiso calc R 1 . . H
C17 0.5454(2) -0.14829(18) 0.1781(2) 0.0302(6) Uani d . 1 . . C
H17 0.5914 -0.1783 0.2097 0.036 Uiso calc R 1 . . H
C18 0.5869(2) -0.16671(17) 0.0880(2) 0.0299(6) Uani d . 1 . . C
H18 0.6625 -0.2098 0.0562 0.036 Uiso calc R 1 . . H
C19 0.51780(19) -0.12191(16) 0.04194(18) 0.0241(5) Uani d . 1 . . C
C20 0.40656(18) -0.05880(15) 0.09322(16) 0.0183(5) Uani d . 1 . . C
C21 0.33211(19) -0.01171(15) 0.04966(15) 0.0178(5) Uani d . 1 . . C
C22 0.3712(2) -0.03044(17) -0.04351(16) 0.0243(5) Uani d . 1 . . C
C23 0.2955(2) 0.01749(19) -0.08317(17) 0.0289(6) Uani d . 1 . . C
H23 0.3184 0.0067 -0.1457 0.035 Uiso calc R 1 . . H
C24 0.1888(2) 0.07971(18) -0.03137(17) 0.0260(5) Uani d . 1 . . C
H24 0.1369 0.1126 -0.0573 0.031 Uiso calc R 1 . . H
C25 0.1573(2) 0.09418(17) 0.06043(16) 0.0216(5) Uani d . 1 . . C
H25 0.0830 0.1377 0.0958 0.026 Uiso calc R 1 . . H
N26 0.22579(16) 0.05029(13) 0.10076(13) 0.0177(4) Uani d . 1 . . N
C27 0.5550(2) -0.13789(18) -0.05251(18) 0.0300(6) Uani d . 1 . . C
H27 0.6302 -0.1796 -0.0872 0.036 Uiso calc R 1 . . H
C28 0.4851(2) -0.09471(19) -0.09327(17) 0.0300(6) Uani d . 1 . . C
H28 0.5118 -0.1071 -0.1561 0.036 Uiso calc R 1 . . H
O29 0.22594(14) 0.17202(11) 0.25822(11) 0.0214(3) Uani d D 1 . . O
O30 0.02314(13) 0.17738(11) 0.27078(11) 0.0203(3) Uani d D 1 . . O
Mn2 0.34653(3) 0.43523(2) 0.29315(2) 0.01581(9) Uani d . 1 . . Mn
N40 0.26763(16) 0.47979(15) 0.44001(13) 0.0214(4) Uani d . 1 . . N
C41 0.3199(2) 0.4580(2) 0.49338(18) 0.0368(7) Uani d . 1 . . C
H41 0.3977 0.4200 0.4685 0.044 Uiso calc R 1 . . H
C42 0.2663(2) 0.4882(2) 0.58463(19) 0.0395(5) Uani d . 1 . . C
H42 0.3071 0.4697 0.6207 0.047 Uiso calc R 1 . . H
C43 0.1562(3) 0.5438(3) 0.62124(18) 0.0437(8) Uani d . 1 . . C
H43 0.1192 0.5659 0.6830 0.052 Uiso calc R 1 . . H
C44 0.0969(2) 0.56885(19) 0.56735(16) 0.0260(5) Uani d . 1 . . C
C45 0.15637(19) 0.53431(16) 0.47660(15) 0.0184(5) Uani d . 1 . . C
C46 0.09856(18) 0.55725(15) 0.41927(15) 0.0156(4) Uani d . 1 . . C
C47 -0.01711(18) 0.61422(16) 0.45524(16) 0.0207(5) Uani d . 1 . . C
C48 -0.0704(2) 0.63496(18) 0.39703(18) 0.0276(6) Uani d . 1 . . C
H48 -0.1480 0.6728 0.4186 0.033 Uiso calc R 1 . . H
C49 -0.0098(2) 0.6003(2) 0.30913(19) 0.0395(5) Uani d . 1 . . C
H49 -0.0444 0.6143 0.2687 0.047 Uiso calc R 1 . . H
C50 0.1041(2) 0.54391(18) 0.27968(16) 0.0242(5) Uani d . 1 . . C
H50 0.1453 0.5196 0.2185 0.029 Uiso calc R 1 . . H
N51 0.15814(15) 0.52232(13) 0.33204(12) 0.0175(4) Uani d . 1 . . N
C52 -0.0201(2) 0.62630(19) 0.60153(17) 0.0300(6) Uani d . 1 . . C
H52 -0.0600 0.6495 0.6630 0.036 Uiso calc R 1 . . H
C53 -0.0743(2) 0.64789(18) 0.54822(17) 0.0283(6) Uani d . 1 . . C
H53 -0.1519 0.6862 0.5726 0.034 Uiso calc R 1 . . H
N55 0.35629(15) 0.57270(13) 0.24967(13) 0.0193(4) Uani d . 1 . . N
C56 0.36060(19) 0.63276(18) 0.29592(18) 0.0260(5) Uani d . 1 . . C
H56 0.3547 0.6211 0.3553 0.031 Uiso calc R 1 . . H
C57 0.3733(2) 0.71228(19) 0.2613(2) 0.0332(6) Uani d . 1 . . C
H57 0.3804 0.7514 0.2952 0.040 Uiso calc R 1 . . H
C58 0.3754(2) 0.73271(18) 0.1782(2) 0.0334(6) Uani d . 1 . . C
H58 0.3824 0.7873 0.1541 0.040 Uiso calc R 1 . . H
C59 0.36728(19) 0.67312(17) 0.12770(18) 0.0258(5) Uani d . 1 . . C
C60 0.36158(17) 0.59181(16) 0.16553(16) 0.0189(5) Uani d . 1 . . C
C61 0.36112(17) 0.52457(16) 0.11454(15) 0.0189(5) Uani d . 1 . . C
C62 0.35871(18) 0.54472(18) 0.02987(16) 0.0233(5) Uani d . 1 . . C
C63 0.3566(2) 0.4774(2) -0.01679(17) 0.0290(6) Uani d . 1 . . C
H63 0.3541 0.4884 -0.0739 0.035 Uiso calc R 1 . . H
C64 0.35826(19) 0.39638(19) 0.02076(17) 0.0272(6) Uani d . 1 . . C
H64 0.3575 0.3503 -0.0103 0.033 Uiso calc R 1 . . H
C65 0.36113(19) 0.38165(17) 0.10521(16) 0.0220(5) Uani d . 1 . . C
H65 0.3620 0.3250 0.1306 0.026 Uiso calc R 1 . . H
N66 0.36277(15) 0.44346(13) 0.15136(12) 0.0166(4) Uani d . 1 . . N
C67 0.3653(2) 0.69149(19) 0.04129(19) 0.0334(6) Uani d . 1 . . C
H67 0.3680 0.7471 0.0160 0.040 Uiso calc R 1 . . H
C68 0.3596(2) 0.6309(2) -0.00502(18) 0.0316(6) Uani d . 1 . . C
H68 0.3562 0.6456 -0.0616 0.038 Uiso calc R 1 . . H
O70 0.35115(13) 0.30005(11) 0.29756(11) 0.0220(4) Uani d . 1 . . O
C71 0.38647(18) 0.22302(16) 0.33183(15) 0.0178(5) Uani d . 1 . . C
O72 0.36138(14) 0.15854(12) 0.33165(12) 0.0251(4) Uani d . 1 . . O
C73 0.46707(19) 0.20517(18) 0.37318(16) 0.0230(5) Uani d . 1 . . C
H73A 0.4545 0.1680 0.4252 0.028 Uiso calc R 1 . . H
H73B 0.4548 0.2667 0.3945 0.028 Uiso calc R 1 . . H
S74 0.60761(5) 0.14039(5) 0.29155(5) 0.03045(16) Uani d . 1 . . S
C75 0.6150(2) 0.2293(2) 0.2141(2) 0.0393(7) Uani d . 1 A . C
H75A 0.6868 0.2012 0.1620 0.047 Uiso calc R 1 . . H
H75B 0.5561 0.2502 0.1922 0.047 Uiso calc R 1 . . H
C76 0.6021(2) 0.3144(2) 0.2593(2) 0.0381(7) Uani d . 1 . . C
O77 0.50852(13) 0.38588(13) 0.28891(13) 0.0304(4) Uani d . 1 A . O
O78A 0.6803(2) 0.3125(2) 0.2784(3) 0.0291(8) Uani d P 0.713(6) A 1 O
O78B 0.6954(6) 0.2992(6) 0.2300(7) 0.0291(8) Uani d P 0.287(6) A -1 O
O80 0.17557(14) 0.31646(13) 0.16440(12) 0.0289(4) Uani d . 1 . . O
C81 0.08885(18) 0.35378(16) 0.15197(14) 0.0170(5) Uani d . 1 . . C
O82 0.01625(13) 0.32668(12) 0.18017(11) 0.0219(4) Uani d . 1 . . O
C83 0.06868(18) 0.43952(16) 0.09804(15) 0.0175(5) Uani d . 1 . . C
H83A 0.0883 0.4826 0.1174 0.021 Uiso calc R 1 . . H
H83B -0.0105 0.4750 0.1097 0.021 Uiso calc R 1 . . H
S84 0.14900(4) 0.40401(4) -0.02055(4) 0.01696(12) Uani d . 1 . . S
C85 0.08272(19) 0.34245(16) -0.03763(15) 0.0181(5) Uani d . 1 . . C
H85A 0.0934 0.2872 -0.0018 0.022 Uiso calc R 1 . . H
H85B 0.0027 0.3857 -0.0165 0.022 Uiso calc R 1 . . H
C86 0.12851(19) 0.30810(16) -0.13558(15) 0.0196(5) Uani d . 1 . . C
O87 0.20858(14) 0.31790(13) -0.19055(11) 0.0279(4) Uani d . 1 . . O
O88 0.07963(14) 0.27115(12) -0.15291(11) 0.0262(4) Uani d . 1 . . O
O101 0.87448(14) 0.14787(13) 0.24969(13) 0.0284(4) Uani d D 1 . . O
O102 0.08984(16) -0.01325(14) -0.13450(12) 0.0303(4) Uani d D 1 . . O
O103 0.12401(16) -0.10756(14) 0.01562(13) 0.0330(4) Uani d D 1 . . O
O105 0.31300(16) 0.25430(14) -0.37118(13) 0.0328(4) Uani d D 1 . . O
O106 0.43171(15) 0.00191(14) 0.42144(13) 0.0332(4) Uani d D 1 . . O
O107 -0.16938(15) 0.37612(13) 0.14618(13) 0.0311(4) Uani d D 1 . . O
O108 0.5360(2) 0.5246(2) 0.36989(17) 0.0584(7) Uani d D 1 . . O
O109 -0.10189(19) 0.26808(18) -0.01633(16) 0.0493(6) Uani d D 1 . . O
O110 0.32419(17) 0.43080(15) -0.21972(13) 0.0369(5) Uani d D 1 . . O
O111 0.17038(17) 0.09741(15) -0.24180(14) 0.0409(5) Uani d D 1 . . O
O112 0.35282(16) 0.07258(15) 0.59800(13) 0.0355(4) Uani d D 1 . . O
O113 0.4634(2) -0.1918(2) 0.41123(18) 0.0636(7) Uani d D 1 . . O
O99A 0.3960(3) 0.6770(2) 0.5175(2) 0.0405(8) Uiso d P 0.60 . . O
O99B 0.3896(8) 0.6079(7) 0.5068(7) 0.039(2) Uiso d P 0.20 . . O
O99C 0.3811(7) 0.7609(6) 0.5542(6) 0.029(2) Uiso d P 0.20 . . O
H29V 0.272(2) 0.174(2) 0.279(2) 0.054(5) Uiso d D 1 . . H
H29W 0.207(3) 0.2233(19) 0.226(2) 0.054(5) Uiso d D 1 . . H
H30W -0.030(2) 0.168(2) 0.263(2) 0.054(5) Uiso d D 1 . . H
H30V 0.024(3) 0.2296(19) 0.240(2) 0.054(5) Uiso d D 1 . . H
H01V 0.810(2) 0.2018(19) 0.253(3) 0.065(2) Uiso d D 1 . . H
H01W 0.892(3) 0.104(2) 0.206(2) 0.065(2) Uiso d D 1 . . H
H02V 0.120(3) 0.024(2) -0.171(2) 0.065(2) Uiso d D 1 . . H
H02W 0.0187(19) 0.029(2) -0.093(2) 0.065(2) Uiso d D 1 . . H
H03W 0.123(3) -0.079(3) -0.0370(18) 0.065(2) Uiso d D 1 . . H
H03V 0.127(3) -0.1653(17) 0.011(3) 0.065(2) Uiso d D 1 . . H
H5V 0.3833(19) 0.245(3) -0.386(3) 0.065(2) Uiso d D 1 . . H
H5W 0.268(3) 0.276(3) -0.3127(14) 0.065(2) Uiso d D 1 . . H
H6V 0.5072(16) -0.027(3) 0.398(2) 0.065(2) Uiso d D 1 . . H
H6W 0.413(3) 0.049(2) 0.384(2) 0.065(2) Uiso d D 1 . . H
H7V -0.110(2) 0.361(3) 0.159(3) 0.065(2) Uiso d D 1 . . H
H7W -0.206(3) 0.349(3) 0.189(2) 0.065(2) Uiso d D 1 . . H
H8V 0.577(3) 0.4674(18) 0.340(3) 0.065(2) Uiso d D 1 . . H
H9V -0.040(2) 0.267(3) -0.062(2) 0.065(2) Uiso d D 1 . . H
H9W -0.131(3) 0.310(2) 0.0331(19) 0.065(2) Uiso d D 1 . . H
H10V 0.294(3) 0.390(2) -0.207(3) 0.065(2) Uiso d D 1 . . H
H10W 0.265(2) 0.4903(17) -0.192(2) 0.065(2) Uiso d D 1 . . H
H11V 0.146(3) 0.1606(15) -0.225(2) 0.065(2) Uiso d D 1 . . H
H11W 0.233(2) 0.082(3) -0.2949(17) 0.065(2) Uiso d D 1 . . H
H12W 0.334(3) 0.1372(15) 0.599(3) 0.065(2) Uiso d D 1 . . H
H12V 0.375(3) 0.050(3) 0.5398(15) 0.065(2) Uiso d D 1 . . H
H13W 0.439(3) -0.1307(15) 0.422(3) 0.065(2) Uiso d D 1 . . H

loop_
_atom_site_aniso_label
_atom_site_aniso_U_11
_atom_site_aniso_U_22
_atom_site_aniso_U_33
_atom_site_aniso_U_12
_atom_site_aniso_U_13
_atom_site_aniso_U_23
Mn1 0.01477(17) 0.01444(17) 0.01604(17) -0.00634(14) -0.00725(14) 0.00249(13)
N1 0.0144(9) 0.0226(10) 0.0213(10) -0.0072(8) -0.0075(8) 0.0040(8)
C2 0.0187(12) 0.0332(14) 0.0218(12) -0.0099(11) -0.0088(10) -0.0014(10)
C3 0.0215(13) 0.0494(17) 0.0219(13) -0.0124(12) -0.0087(11) -0.0009(12)
C4 0.0199(13) 0.0466(17) 0.0179(12) -0.0071(12) -0.0053(10) 0.0088(12)
C5 0.0141(11) 0.0303(13) 0.0204(12) -0.0032(10) -0.0022(10) 0.0065(10)
C6 0.0099(10) 0.0205(12) 0.0213(12) -0.0029(9) -0.0037(9) 0.0038(9)
C7 0.0117(10) 0.0172(11) 0.0245(12) -0.0041(9) -0.0050(9) 0.0042(9)
C8 0.0164(12) 0.0198(12) 0.0335(14) -0.0067(10) -0.0028(11) 0.0057(10)
C9 0.0243(13) 0.0206(13) 0.0501(17) -0.0136(11) -0.0090(12) 0.0042(12)
C10 0.0280(14) 0.0272(14) 0.0467(17) -0.0166(11) -0.0176(13) 0.0023(12)
C11 0.0239(13) 0.0247(13) 0.0335(14) -0.0122(11) -0.0163(11) 0.0053(11)
N12 0.0162(9) 0.0186(10) 0.0250(10) -0.0075(8) -0.0100(8) 0.0044(8)
C13 0.0272(14) 0.0335(15) 0.0251(14) -0.0078(12) -0.0028(11) 0.0142(12)
C14 0.0268(14) 0.0245(14) 0.0372(16) -0.0110(11) -0.0015(12) 0.0114(12)
N15 0.0178(10) 0.0133(9) 0.0239(10) -0.0078(8) -0.0095(8) 0.0033(8)
C16 0.0224(12) 0.0197(12) 0.0331(14) -0.0106(10) -0.0161(11) 0.0069(10)
C17 0.0224(13) 0.0206(12) 0.0516(17) -0.0088(10) -0.0209(13) 0.0067(12)
C18 0.0149(12) 0.0143(11) 0.0533(18) -0.0052(10) -0.0079(12) -0.0017(11)
C19 0.0184(12) 0.0138(11) 0.0365(14) -0.0095(10) -0.0041(11) -0.0032(10)
C20 0.0180(11) 0.0114(10) 0.0252(12) -0.0096(9) -0.0046(10) 0.0002(9)
C21 0.0210(11) 0.0129(10) 0.0201(11) -0.0111(9) -0.0046(10) -0.0001(9)
C22 0.0331(14) 0.0217(12) 0.0220(12) -0.0196(11) -0.0058(11) -0.0002(10)
C23 0.0471(16) 0.0323(14) 0.0188(12) -0.0272(13) -0.0137(12) 0.0038(10)
C24 0.0393(15) 0.0261(13) 0.0251(13) -0.0201(12) -0.0197(12) 0.0069(10)
C25 0.0261(12) 0.0190(11) 0.0247(12) -0.0117(10) -0.0142(11) 0.0054(10)
N26 0.0212(10) 0.0154(9) 0.0192(10) -0.0103(8) -0.0088(8) 0.0034(8)
C27 0.0225(13) 0.0215(13) 0.0345(14) -0.0131(11) 0.0055(11) -0.0096(11)
C28 0.0341(14) 0.0293(14) 0.0232(13) -0.0216(12) 0.0026(11) -0.0087(11)
O29 0.0258(9) 0.0174(8) 0.0290(9) -0.0111(7) -0.0178(8) 0.0054(7)
O30 0.0170(8) 0.0195(8) 0.0237(9) -0.0077(7) -0.0092(7) 0.0049(7)
Mn2 0.01208(17) 0.01758(18) 0.01646(17) -0.00637(14) -0.00530(14) 0.00197(13)
N40 0.0182(10) 0.0328(11) 0.0189(10) -0.0153(9) -0.0087(8) 0.0030(8)
C41 0.0265(14) 0.068(2) 0.0253(14) -0.0261(14) -0.0153(12) 0.0071(13)
C42 0.0314(11) 0.0687(15) 0.0294(10) -0.0267(11) -0.0192(9) 0.0093(10)
C43 0.0456(18) 0.082(2) 0.0182(13) -0.0419(18) -0.0093(13) -0.0049(14)
C44 0.0320(14) 0.0333(14) 0.0187(12) -0.0230(12) -0.0053(11) -0.0016(10)
C45 0.0193(11) 0.0210(12) 0.0176(11) -0.0124(10) -0.0060(9) 0.0000(9)
C46 0.0157(11) 0.0132(10) 0.0184(11) -0.0084(9) -0.0056(9) 0.0017(9)
C47 0.0153(11) 0.0145(11) 0.0274(13) -0.0067(9) -0.0049(10) 0.0032(9)
C48 0.0139(11) 0.0264(13) 0.0363(14) -0.0069(10) -0.0089(11) 0.0091(11)
C49 0.0314(11) 0.0687(15) 0.0294(10) -0.0267(11) -0.0192(9) 0.0093(10)
C50 0.0215(12) 0.0336(14) 0.0201(12) -0.0131(11) -0.0113(10) 0.0063(10)
N51 0.0153(9) 0.0198(10) 0.0166(9) -0.0085(8) -0.0057(8) 0.0023(8)
C52 0.0313(14) 0.0292(14) 0.0205(12) -0.0162(12) 0.0027(11) -0.0080(11)
C53 0.0202(12) 0.0217(12) 0.0295(14) -0.0085(10) 0.0022(11) -0.0033(10)
N55 0.0139(9) 0.0184(10) 0.0251(10) -0.0074(8) -0.0068(8) -0.0009(8)
C56 0.0177(12) 0.0247(13) 0.0351(14) -0.0093(10) -0.0084(11) -0.0064(11)
C57 0.0222(13) 0.0247(13) 0.0490(17) -0.0118(11) -0.0063(12) -0.0106(12)
C58 0.0236(13) 0.0187(12) 0.0511(18) -0.0136(11) -0.0037(12) 0.0001(12)
C59 0.0154(11) 0.0177(12) 0.0347(14) -0.0067(10) -0.0032(10) 0.0045(10)
C60 0.0095(10) 0.0171(11) 0.0256(12) -0.0055(9) -0.0037(9) 0.0014(9)
C61 0.0106(10) 0.0205(12) 0.0204(12) -0.0061(9) -0.0033(9) 0.0031(9)
C62 0.0132(11) 0.0298(13) 0.0214(12) -0.0073(10) -0.0061(10) 0.0062(10)
C63 0.0182(12) 0.0448(16) 0.0209(12) -0.0113(11) -0.0090(10) 0.0026(11)
C64 0.0179(12) 0.0368(15) 0.0276(13) -0.0120(11) -0.0082(11) -0.0065(11)
C65 0.0175(11) 0.0228(12) 0.0253(12) -0.0104(10) -0.0056(10) -0.0033(10)
N66 0.0129(9) 0.0166(9) 0.0180(9) -0.0072(8) -0.0035(8) 0.0008(8)
C67 0.0238(13) 0.0261(14) 0.0409(16) -0.0120(11) -0.0076(12) 0.0165(12)
C68 0.0243(13) 0.0365(15) 0.0285(14) -0.0126(12) -0.0109(11) 0.0166(12)
O70 0.0210(8) 0.0195(8) 0.0265(9) -0.0086(7) -0.0125(7) 0.0066(7)
C71 0.0155(11) 0.0197(12) 0.0157(11) -0.0074(9) -0.0047(9) 0.0013(9)
O72 0.0283(9) 0.0233(9) 0.0359(10) -0.0154(8) -0.0222(8) 0.0114(7)
C73 0.0213(12) 0.0262(13) 0.0264(13) -0.0140(10) -0.0123(10) 0.0088(10)
S74 0.0180(3) 0.0213(3) 0.0480(4) -0.0062(2) -0.0145(3) 0.0087(3)
C75 0.0156(12) 0.0365(16) 0.0387(16) -0.0036(11) 0.0015(12) 0.0112(13)
C76 0.0158(13) 0.0325(15) 0.062(2) -0.0146(12) -0.0140(13) 0.0289(14)
O77 0.0154(9) 0.0298(10) 0.0467(11) -0.0116(8) -0.0142(8) 0.0130(8)
O78A 0.0155(12) 0.0289(13) 0.047(2) -0.0127(10) -0.0151(16) 0.0094(16)
O78B 0.0155(12) 0.0289(13) 0.047(2) -0.0127(10) -0.0151(16) 0.0094(16)
O80 0.0246(9) 0.0350(10) 0.0359(10) -0.0169(8) -0.0205(8) 0.0201(8)
C81 0.0173(11) 0.0177(11) 0.0134(10) -0.0059(9) -0.0062(9) 0.0004(9)
O82 0.0215(8) 0.0232(9) 0.0254(9) -0.0129(7) -0.0118(7) 0.0071(7)
C83 0.0196(11) 0.0163(11) 0.0175(11) -0.0077(9) -0.0092(9) 0.0019(9)
S84 0.0172(3) 0.0196(3) 0.0161(3) -0.0090(2) -0.0083(2) 0.0031(2)
C85 0.0208(11) 0.0158(11) 0.0200(11) -0.0086(9) -0.0105(10) 0.0025(9)
C86 0.0214(12) 0.0149(11) 0.0200(12) -0.0048(9) -0.0105(10) 0.0023(9)
O87 0.0293(10) 0.0333(10) 0.0208(9) -0.0173(8) -0.0050(8) -0.0035(7)
O88 0.0324(10) 0.0294(9) 0.0239(9) -0.0175(8) -0.0135(8) 0.0003(7)
O101 0.0209(9) 0.0261(9) 0.0410(11) -0.0084(8) -0.0176(8) 0.0022(8)
O102 0.0334(10) 0.0332(10) 0.0283(10) -0.0184(9) -0.0130(8) 0.0046(8)
O103 0.0400(11) 0.0341(11) 0.0305(10) -0.0195(9) -0.0169(9) 0.0051(8)
O105 0.0298(10) 0.0356(11) 0.0266(10) -0.0126(9) -0.0067(8) -0.0049(8)
O106 0.0264(10) 0.0321(10) 0.0318(10) -0.0078(8) -0.0124(8) 0.0116(8)
O107 0.0256(10) 0.0326(10) 0.0433(11) -0.0181(8) -0.0175(9) 0.0098(9)
O108 0.0597(16) 0.096(2) 0.0593(16) -0.0590(16) -0.0396(14) 0.0347(15)
O109 0.0467(13) 0.0609(15) 0.0507(14) -0.0412(12) -0.0063(11) -0.0088(11)
O110 0.0402(11) 0.0373(11) 0.0333(11) -0.0245(10) -0.0067(9) 0.0015(9)
O111 0.0394(12) 0.0326(11) 0.0379(11) -0.0219(10) 0.0046(9) -0.0067(9)
O112 0.0283(10) 0.0387(11) 0.0294(10) -0.0123(9) -0.0070(8) 0.0045(9)
O113 0.0419(14) 0.0799(19) 0.0577(15) -0.0230(14) -0.0092(12) -0.0215(15)

loop_
_atom_type_symbol
_atom_type_description
_atom_type_scat_dispersion_real
_atom_type_scat_dispersion_imag
_atom_type_scat_source
C C 0.0033 0.0016 'International Tables Vol C Tables 4.2.6.8 and 6.1.1.4'
H H 0.0000 0.0000 'International Tables Vol C Tables 4.2.6.8 and 6.1.1.4'
N N 0.0061 0.0033 'International Tables Vol C Tables 4.2.6.8 and 6.1.1.4'
O O 0.0106 0.0060 'International Tables Vol C Tables 4.2.6.8 and 6.1.1.4'
S S 0.1246 0.1234 'International Tables Vol C Tables 4.2.6.8 and 6.1.1.4'
Mn Mn 0.3368 0.7283 'International Tables Vol C Tables 4.2.6.8 and 6.1.1.4'

loop_
_geom_angle_atom_site_label_1
_geom_angle_atom_site_label_2
_geom_angle_atom_site_label_3
_geom_angle
_geom_angle_publ_flag
O29 Mn1 O30 87.17(6) y
O29 Mn1 N1 94.00(7) y
O30 Mn1 N1 104.28(7) y
O29 Mn1 N26 101.59(7) y
O30 Mn1 N26 90.19(7) y
N1 Mn1 N26 159.27(7) y
O29 Mn1 N15 89.62(7) y
O30 Mn1 N15 161.96(7) y
N1 Mn1 N15 93.65(7) y
N26 Mn1 N15 73.07(7) y
O29 Mn1 N12 167.67(7) y
O30 Mn1 N12 95.03(7) y
N1 Mn1 N12 73.69(7) y
N26 Mn1 N12 90.55(7) y
N15 Mn1 N12 91.89(7) y
C2 N1 C6 117.9(2) n
C2 N1 Mn1 126.59(17) n
C6 N1 Mn1 115.47(15) n
N1 C2 C3 123.2(3) n
N1 C2 H2 118.4 n
C3 C2 H2 118.4 n
C4 C3 C2 119.3(3) n
C4 C3 H3 120.4 n
C2 C3 H3 120.4 n
C3 C4 C5 119.4(2) n
C3 C4 H4 120.3 n
C5 C4 H4 120.3 n
C4 C5 C6 117.6(2) n
C4 C5 C13 123.0(2) n
C6 C5 C13 119.4(2) n
N1 C6 C5 122.6(2) n
N1 C6 C7 118.2(2) n
C5 C6 C7 119.2(2) n
N12 C7 C8 122.5(2) n
N12 C7 C6 117.8(2) n
C8 C7 C6 119.8(2) n
C9 C8 C7 117.5(2) n
C9 C8 C14 123.2(2) n
C7 C8 C14 119.2(3) n
C10 C9 C8 119.8(2) n
C10 C9 H9 120.1 n
C8 C9 H9 120.1 n
C9 C10 C11 118.9(3) n
C9 C10 H10 120.6 n
C11 C10 H10 120.6 n
N12 C11 C10 123.3(2) n
N12 C11 H11 118.3 n
C10 C11 H11 118.3 n
C11 N12 C7 118.0(2) n
C11 N12 Mn1 127.32(16) n
C7 N12 Mn1 114.60(15) n
C14 C13 C5 121.0(2) n
C14 C13 H13 119.5 n
C5 C13 H13 119.5 n
C13 C14 C8 121.4(3) n
C13 C14 H14 119.3 n
C8 C14 H14 119.3 n
C16 N15 C20 118.1(2) n
C16 N15 Mn1 126.39(16) n
C20 N15 Mn1 115.48(14) n
N15 C16 C17 123.1(2) n
N15 C16 H16 118.4 n
C17 C16 H16 118.4 n
C18 C17 C16 119.1(2) n
C18 C17 H17 120.4 n
C16 C17 H17 120.4 n
C17 C18 C19 120.0(2) n
C17 C18 H18 120.0 n
C19 C18 H18 120.0 n
C20 C19 C18 117.1(2) n
C20 C19 C27 119.5(2) n
C18 C19 C27 123.4(2) n
N15 C20 C19 122.5(2) n
N15 C20 C21 118.0(2) n
C19 C20 C21 119.5(2) n
N26 C21 C22 122.4(2) n
N26 C21 C20 118.0(2) n
C22 C21 C20 119.5(2) n
C23 C22 C21 117.5(2) n
C23 C22 C28 123.3(2) n
C21 C22 C28 119.2(2) n
C24 C23 C22 119.7(2) n
C24 C23 H23 120.1 n
C22 C23 H23 120.1 n
C23 C24 C25 118.9(2) n
C23 C24 H24 120.5 n
C25 C24 H24 120.5 n
N26 C25 C24 123.4(2) n
N26 C25 H25 118.3 n
C24 C25 H25 118.3 n
C25 N26 C21 118.0(2) n
C25 N26 Mn1 126.60(16) n
C21 N26 Mn1 115.38(14) n
C28 C27 C19 121.1(2) n
C28 C27 H27 119.4 n
C19 C27 H27 119.4 n
C27 C28 C22 121.2(2) n
C27 C28 H28 119.4 n
C22 C28 H28 119.4 n
Mn1 O29 H29V 133(2) n
Mn1 O29 H29W 118(2) n
H29V O29 H29W 108(3) n
Mn1 O30 H30W 123(2) n
Mn1 O30 H30V 113(2) n
H30W O30 H30V 105(3) n
O70 Mn2 O77 96.90(7) y
O70 Mn2 N66 92.01(7) y
O77 Mn2 N66 106.85(7) y
O70 Mn2 N40 99.33(7) y
O77 Mn2 N40 91.89(7) y
N66 Mn2 N40 156.80(7) y
O70 Mn2 N55 165.15(7) y
O77 Mn2 N55 84.55(7) y
N66 Mn2 N55 73.50(7) y
N40 Mn2 N55 95.38(7) y
O70 Mn2 N51 95.22(6) y
O77 Mn2 N51 162.05(7) y
N66 Mn2 N51 85.85(7) y
N40 Mn2 N51 73.08(7) y
N55 Mn2 N51 87.12(7) y
C41 N40 C45 117.7(2) n
C41 N40 Mn2 125.60(17) n
C45 N40 Mn2 116.65(15) n
N40 C41 C42 123.1(3) n
N40 C41 H41 118.5 n
C42 C41 H41 118.5 n
C43 C42 C41 119.7(3) n
C43 C42 H42 120.2 n
C41 C42 H42 120.2 n
C42 C43 C44 119.4(3) n
C42 C43 H43 120.3 n
C44 C43 H43 120.3 n
C43 C44 C45 117.6(2) n
C43 C44 C52 122.7(2) n
C45 C44 C52 119.7(2) n
N40 C45 C44 122.5(2) n
N40 C45 C46 118.1(2) n
C44 C45 C46 119.4(2) n
N51 C46 C47 122.5(2) n
N51 C46 C45 118.03(19) n
C47 C46 C45 119.5(2) n
C48 C47 C46 117.7(2) n
C48 C47 C53 123.2(2) n
C46 C47 C53 119.2(2) n
C49 C48 C47 119.5(2) n
C49 C48 H48 120.2 n
C47 C48 H48 120.2 n
C48 C49 C50 118.8(2) n
C48 C49 H49 120.6 n
C50 C49 H49 120.6 n
N51 C50 C49 123.9(2) n
N51 C50 H50 118.1 n
C49 C50 H50 118.1 n
C50 N51 C46 117.59(19) n
C50 N51 Mn2 128.30(16) n
C46 N51 Mn2 114.06(14) n
C53 C52 C44 121.1(2) n
C53 C52 H52 119.5 n
C44 C52 H52 119.5 n
C52 C53 C47 121.2(2) n
C52 C53 H53 119.4 n
C47 C53 H53 119.4 n
C56 N55 C60 117.9(2) n
C56 N55 Mn2 127.39(17) n
C60 N55 Mn2 114.72(15) n
N55 C56 C57 123.1(3) n
N55 C56 H56 118.4 n
C57 C56 H56 118.4 n
C58 C57 C56 118.8(2) n
C58 C57 H57 120.6 n
C56 C57 H57 120.6 n
C57 C58 C59 120.1(2) n
C57 C58 H58 119.9 n
C59 C58 H58 119.9 n
C60 C59 C58 117.1(2) n
C60 C59 C67 119.5(2) n
C58 C59 C67 123.4(2) n
N55 C60 C59 122.8(2) n
N55 C60 C61 117.6(2) n
C59 C60 C61 119.6(2) n
N66 C61 C62 122.7(2) n
N66 C61 C60 117.9(2) n
C62 C61 C60 119.5(2) n
C61 C62 C63 117.3(2) n
C61 C62 C68 119.2(2) n
C63 C62 C68 123.5(2) n
C64 C63 C62 119.5(2) n
C64 C63 H63 120.3 n
C62 C63 H63 120.3 n
C63 C64 C65 119.5(2) n
C63 C64 H64 120.2 n
C65 C64 H64 120.2 n
N66 C65 C64 122.7(2) n
N66 C65 H65 118.6 n
C64 C65 H65 118.6 n
C65 N66 C61 118.2(2) n
C65 N66 Mn2 125.31(16) n
C61 N66 Mn2 116.01(15) n
C68 C67 C59 121.0(2) n
C68 C67 H67 119.5 n
C59 C67 H67 119.5 n
C67 C68 C62 121.0(2) n
C67 C68 H68 119.5 n
C62 C68 H68 119.5 n
C71 O70 Mn2 139.78(15) y
O72 C71 O70 123.7(2) n
O72 C71 C73 117.7(2) n
O70 C71 C73 118.6(2) y
C71 C73 S74 110.25(17) y
C71 C73 H73A 109.6 n
S74 C73 H73A 109.6 n
C71 C73 H73B 109.6 n
S74 C73 H73B 109.6 n
H73A C73 H73B 108.1 n
C75 S74 C73 100.71(12) y
C76 C75 S74 110.5(2) y
C76 C75 H75A 109.6 n
S74 C75 H75A 109.6 n
C76 C75 H75B 109.6 n
S74 C75 H75B 109.6 n
H75A C75 H75B 108.1 n
O78B C76 O77 137.1(5) n
O77 C76 O78A 118.6(3) n
O78B C76 C75 100.3(5) n
O77 C76 C75 117.9(2) y
O78A C76 C75 123.0(3) n
C76 O77 Mn2 139.8(2) y
O78B O78A C76 63.1(7) n
O78A O78B C76 82.2(8) n
O80 C81 O82 125.7(2) n
O80 C81 C83 117.5(2) n
O82 C81 C83 116.85(19) n
C81 C83 S84 111.41(15) y
C81 C83 H83A 109.3 n
S84 C83 H83A 109.3 n
C81 C83 H83B 109.3 n
S84 C83 H83B 109.3 n
H83A C83 H83B 108.0 n
C85 S84 C83 98.80(11) y
C86 C85 S84 111.76(16) y
C86 C85 H85A 109.3 n
S84 C85 H85A 109.3 n
C86 C85 H85B 109.3 n
S84 C85 H85B 109.3 n
H85A C85 H85B 107.9 n
O87 C86 O88 126.0(2) n
O87 C86 C85 119.2(2) n
O88 C86 C85 114.8(2) n
H01V O101 H01W 108(3) n
H02V O102 H02W 108(3) n
H03W O103 H03V 109(3) n
H5V O105 H5W 112(3) n
H6V O106 H6W 104(3) n
H7V O107 H7W 102(3) n
H9V O109 H9W 114(3) n
H10V O110 H10W 105(3) n
H11V O111 H11W 105(3) n
H12W O112 H12V 109(3) n
O99B O99A O99C 163.9(7) n

loop_
_geom_bond_atom_site_label_1
_geom_bond_atom_site_label_2
_geom_bond_site_symmetry_2
_geom_bond_distance
_geom_bond_publ_flag
Mn1 O29 . 2.1214(17) y
Mn1 O30 . 2.1302(16) y
Mn1 N1 . 2.2517(19) y
Mn1 N26 . 2.2817(19) y
Mn1 N15 . 2.2823(19) y
Mn1 N12 . 2.284(2) y
N1 C2 . 1.326(3) n
N1 C6 . 1.362(3) n
C2 C3 . 1.398(4) n
C2 H2 . 0.9500 n
C3 C4 . 1.369(4) n
C3 H3 . 0.9500 n
C4 C5 . 1.404(4) n
C4 H4 . 0.9500 n
C5 C6 . 1.410(3) n
C5 C13 . 1.433(4) n
C6 C7 . 1.441(3) n
C7 N12 . 1.363(3) n
C7 C8 . 1.406(3) n
C8 C9 . 1.405(4) n
C8 C14 . 1.429(4) n
C9 C10 . 1.365(4) n
C9 H9 . 0.9500 n
C10 C11 . 1.401(4) n
C10 H10 . 0.9500 n
C11 N12 . 1.325(3) n
C11 H11 . 0.9500 n
C13 C14 . 1.346(4) n
C13 H13 . 0.9500 n
C14 H14 . 0.9500 n
N15 C16 . 1.331(3) n
N15 C20 . 1.358(3) n
C16 C17 . 1.395(4) n
C16 H16 . 0.9500 n
C17 C18 . 1.359(4) n
C17 H17 . 0.9500 n
C18 C19 . 1.410(4) n
C18 H18 . 0.9500 n
C19 C20 . 1.409(3) n
C19 C27 . 1.429(4) n
C20 C21 . 1.439(3) n
C21 N26 . 1.361(3) n
C21 C22 . 1.411(3) n
C22 C23 . 1.407(4) n
C22 C28 . 1.434(4) n
C23 C24 . 1.368(4) n
C23 H23 . 0.9500 n
C24 C25 . 1.398(3) n
C24 H24 . 0.9500 n
C25 N26 . 1.329(3) n
C25 H25 . 0.9500 n
C27 C28 . 1.348(4) n
C27 H27 . 0.9500 n
C28 H28 . 0.9500 n
O29 H29V . 0.90(4) n
O29 H29W . 0.921(18) n
O30 H30W . 0.94(4) n
O30 H30V . 0.931(18) n
Mn2 O70 . 2.1232(16) y
Mn2 O77 . 2.1512(17) y
Mn2 N66 . 2.2403(19) y
Mn2 N40 . 2.240(2) y
Mn2 N55 . 2.286(2) y
Mn2 N51 . 2.3222(19) y
N40 C41 . 1.321(3) n
N40 C45 . 1.360(3) n
C41 C42 . 1.397(4) n
C41 H41 . 0.9500 n
C42 C43 . 1.349(4) n
C42 H42 . 0.9500 n
C43 C44 . 1.403(4) n
C43 H43 . 0.9500 n
C44 C45 . 1.404(3) n
C44 C52 . 1.431(4) n
C45 C46 . 1.439(3) n
C46 N51 . 1.357(3) n
C46 C47 . 1.414(3) n
C47 C48 . 1.404(4) n
C47 C53 . 1.432(4) n
C48 C49 . 1.366(4) n
C48 H48 . 0.9500 n
C49 C50 . 1.397(4) n
C49 H49 . 0.9500 n
C50 N51 . 1.327(3) n
C50 H50 . 0.9500 n
C52 C53 . 1.342(4) n
C52 H52 . 0.9500 n
C53 H53 . 0.9500 n
N55 C56 . 1.330(3) n
N55 C60 . 1.362(3) n
C56 C57 . 1.398(4) n
C56 H56 . 0.9500 n
C57 C58 . 1.361(4) n
C57 H57 . 0.9500 n
C58 C59 . 1.408(4) n
C58 H58 . 0.9500 n
C59 C60 . 1.401(3) n
C59 C67 . 1.429(4) n
C60 C61 . 1.441(3) n
C61 N66 . 1.361(3) n
C61 C62 . 1.405(3) n
C62 C63 . 1.409(4) n
C62 C68 . 1.436(4) n
C63 C64 . 1.365(4) n
C63 H63 . 0.9500 n
C64 C65 . 1.398(4) n
C64 H64 . 0.9500 n
C65 N66 . 1.327(3) n
C65 H65 . 0.9500 n
C67 C68 . 1.350(4) n
C67 H67 . 0.9500 n
C68 H68 . 0.9500 n
O70 C71 . 1.260(3) y
C71 O72 . 1.254(3) y
C71 C73 . 1.521(3) y
C73 S74 . 1.814(2) y
C73 H73A . 0.9900 n
C73 H73B . 0.9900 n
S74 C75 . 1.811(3) y
C75 C76 . 1.520(5) y
C75 H75A . 0.9900 n
C75 H75B . 0.9900 n
C76 O78B . 1.189(8) y
C76 O77 . 1.257(3) y
C76 O78A . 1.320(4) y
O78A O78B . 0.759(8) n
O80 C81 . 1.247(3) y
C81 O82 . 1.257(3) y
C81 C83 . 1.520(3) y
C83 S84 . 1.811(2) y
C83 H83A . 0.9900 n
C83 H83B . 0.9900 n
S84 C85 . 1.803(2) y
C85 C86 . 1.522(3) y
C85 H85A . 0.9900 n
C85 H85B . 0.9900 n
C86 O87 . 1.245(3) y
C86 O88 . 1.260(3) y
O101 H01V . 0.931(19) n
O101 H01W . 0.927(19) n
O102 H02V . 0.93(4) n
O102 H02W . 0.946(19) n
O103 H03W . 0.934(19) n
O103 H03V . 0.90(4) n
O105 H5V . 0.92(4) n
O105 H5W . 0.911(19) n
O106 H6V . 0.92(4) n
O106 H6W . 0.929(19) n
O107 H7V . 0.92(4) n
O107 H7W . 0.91(4) n
O108 H8V . 0.885(19) n
O109 H9V . 0.92(4) n
O109 H9W . 0.932(19) n
O110 H10V . 0.92(4) n
O110 H10W . 0.936(19) n
O111 H11V . 0.930(19) n
O111 H11W . 0.934(19) n
O112 H12W . 0.936(19) n
O112 H12V . 0.932(19) n
O113 H13W . 0.879(19) n
O99A O99B . 1.190(11) n
O99A O99C . 1.417(10) n

loop_
_geom_hbond_atom_site_label_D
_geom_hbond_atom_site_label_H
_geom_hbond_atom_site_label_A
_geom_hbond_site_symmetry_A
_geom_hbond_distance_DH
_geom_hbond_distance_HA
_geom_hbond_distance_DA
_geom_hbond_angle_DHA
O29 H29V O72 . 0.90(4) 1.78(2) 2.680(2) 168(3)
O29 H29W O80 . 0.921(18) 1.685(19) 2.606(2) 178(3)
O30 H30W O101 1_455 0.94(4) 1.71(4) 2.645(2) 178(3)
O30 H30V O82 . 0.931(18) 1.722(19) 2.649(2) 174(3)
O101 H01V O78A . 0.931(19) 1.84(2) 2.759(3) 170(4)
O101 H01V O78B . 0.931(19) 1.85(2) 2.761(8) 166(4)
O101 H01W O102 2_655 0.927(19) 1.82(4) 2.743(3) 171(4)
O102 H02V O111 . 0.93(4) 1.774(19) 2.698(3) 177(4)
O102 H02W O103 2 0.946(19) 1.849(19) 2.793(3) 176(4)
O103 H03W O102 . 0.934(19) 1.93(2) 2.846(3) 168(3)
O103 H03V O109 2 0.910(19) 1.84(2) 2.736(3) 168(4)
O105 H5V O113 2_655 0.92(4) 1.92(2) 2.816(3) 165(4)
O105 H5W O87 . 0.911(19) 1.89(2) 2.779(2) 166(4)
O106 H6V O112 2_656 0.91(4) 1.90(2) 2.763(3) 155(4)
O106 H6W O72 . 0.929(19) 1.83(2) 2.742(2) 167(4)
O107 H7V O82 . 0.92(4) 1.88(4) 2.797(2) 177(4)
O107 H7W O78B 1_455 0.91(4) 1.86(3) 2.690(8) 150(3)
O107 H7W O78A 1_455 0.91(4) 2.03(2) 2.922(4) 165(3)
O108 H8V O78A . 0.885(19) 2.29(2) 3.173(5) 174(4)
O108 H8V O77 . 0.885(19) 2.38(4) 2.975(3) 125(3)
O109 H9V O88 . 0.92(4) 1.840(19) 2.759(3) 177(4)
O109 H9W O107 . 0.932(19) 1.97(2) 2.891(3) 168(4)
O110 H10V O87 . 0.92(4) 2.02(5) 2.930(3) 169(3)
O110 H10V S84 . 0.92(4) 2.91(4) 3.404(2) 115(3)
O110 H10W O107 2_565 0.936(19) 1.95(2) 2.866(3) 167(4)
O111 H11V O88 . 0.930(19) 1.84(2) 2.730(3) 160(4)
O111 H11W O112 1_554 0.934(19) 1.90(2) 2.822(3) 170(4)
O112 H12W O105 1_556 0.936(19) 1.83(2) 2.740(3) 163(4)
O112 H12V O106 . 0.932(19) 1.864(19) 2.794(3) 175(4)
O113 H13W O106 . 0.879(19) 2.07(2) 2.917(4) 162(4)
